data_7701059
loop_
_publ_author_name
'Driscoll, Oliver J.'
'Hafford-Tear, Claudia H'
'McKeown, Paul'
'Stewart, Jack A.'
'Kociok-K\"ohn, Gabriele'
'Mahon, Mary F.'
'Jones, Matthew D.'

_publ_section_title
;
 The synthesis, characterisation and application of iron(iii)-acetate
 complexes for cyclic carbonate formation and the polymerisation of
 lactide.
;
_journal_issue 40
_journal_name_full 'Dalton transactions (Cambridge, England : 2003)'
_journal_page_first 15049
_journal_page_last 15058
_journal_paper_doi 10.1039/c9dt03327k
_journal_volume 48
_journal_year 2019
_chemical_formula_sum 'C38 H57 Fe N2 O4'
_chemical_formula_weight 661.70
_space_group_crystal_system monoclinic
_space_group_IT_number 14
_space_group_name_Hall '-P 2yn'
_space_group_name_H-M_alt 'P 1 21/n 1'
_symmetry_space_group_name_Hall '-P 2yn'
_symmetry_space_group_name_H-M 'P 1 21/n 1'
_atom_sites_solution_hydrogens geom
_audit_creation_method SHELXL-2014/7
_audit_update_record
;
2019-07-15 deposited with the CCDC.    2019-09-06 downloaded from the CCDC.
;
_cell_angle_alpha 90
_cell_angle_beta 91.7990(10)
_cell_angle_gamma 90
_cell_formula_units_Z 4
_cell_length_a 10.5080(2)
_cell_length_b 22.7778(3)
_cell_length_c 15.3749(2)
_cell_measurement_reflns_used 10164
_cell_measurement_temperature 150(2)
_cell_measurement_theta_max 73.2280
_cell_measurement_theta_min 4.6300
_cell_volume 3678.15(10)
_computing_cell_refinement 'CrysAlisPro 1.171.38.43 (Rigaku OD, 2015)'
_computing_data_collection 'CrysAlisPro 1.171.38.43 (Rigaku OD, 2015)'
_computing_data_reduction 'CrysAlisPro 1.171.38.43 (Rigaku OD, 2015)'
_computing_molecular_graphics 'ORTEP3 for Windows - Farrugia, L. J. J. Appl. Crystallogr. 1997, 30, 565'
_computing_publication_material
;
 'WinGX publication routines, Farrugia, 
 L. J., J. Appl. Crystallogr., 1999, 32, 837-838
;
_computing_structure_refinement
;
 SHELXL-2016/6 (Sheldrick, 2016)
 Sheldrick GM (2008) Acta Crystallogr A64:112-122 and 
 C. B. H\"ubschle, G. M. Sheldrick and B. Dittrich
 ShelXle: a Qt graphical user interface for SHELXL
 J. Appl. Cryst., 44, (2011) 1281-1284.
;
_computing_structure_solution
; 
 SHELXT
 Sheldrick, G. M. (2008). Acta Cryst. A64, 112-122.
;
_diffrn_ambient_environment N~2~
_diffrn_ambient_temperature 150.01(10)
_diffrn_detector 'CCD plate'
_diffrn_detector_area_resol_mean 8.1150
_diffrn_detector_type EosS2
_diffrn_measured_fraction_theta_full 1.000
_diffrn_measured_fraction_theta_max 1.000
_diffrn_measurement_device 'four-circle diffractometer'
_diffrn_measurement_device_type 'SuperNova, Dual, Cu at home/near, EosS2'
_diffrn_radiation_monochromator mirror
_diffrn_radiation_probe x-ray
_diffrn_radiation_type 'Cu K\a'
_diffrn_radiation_wavelength 1.54184
_diffrn_reflns_av_R_equivalents 0.0396
_diffrn_reflns_av_unetI/netI 0.0356
_diffrn_reflns_Laue_measured_fraction_full 1.000
_diffrn_reflns_Laue_measured_fraction_max 1.000
_diffrn_reflns_limit_h_max 12
_diffrn_reflns_limit_h_min -8
_diffrn_reflns_limit_k_max 27
_diffrn_reflns_limit_k_min -24
_diffrn_reflns_limit_l_max 18
_diffrn_reflns_limit_l_min -18
_diffrn_reflns_number 28326
_diffrn_reflns_point_group_measured_fraction_full 1.000
_diffrn_reflns_point_group_measured_fraction_max 1.000
_diffrn_reflns_theta_full 67.684
_diffrn_reflns_theta_max 70.076
_diffrn_reflns_theta_min 3.469
_diffrn_source 'micro-focus sealed X-ray tube'
_diffrn_source_type 'SuperNova (Cu) X-ray Source'
_exptl_absorpt_coefficient_mu 3.590
_exptl_absorpt_correction_T_max 1.00000
_exptl_absorpt_correction_T_min 0.74068
_exptl_absorpt_correction_type multi-scan
_exptl_absorpt_process_details
;
CrysAlisPro 1.171.39.46 (Rigaku Oxford Diffraction, 2018)
Empirical absorption correction using spherical harmonics,
 implemented in SCALE3 ABSPACK scaling algorithm.
;
_exptl_crystal_colour purple
_exptl_crystal_density_diffrn 1.195
_exptl_crystal_description block
_exptl_crystal_F_000 1428
_exptl_crystal_size_max 0.100
_exptl_crystal_size_mid 0.050
_exptl_crystal_size_min 0.050
_refine_diff_density_max 0.554
_refine_diff_density_min -0.267
_refine_diff_density_rms 0.046
_refine_ls_extinction_method none
_refine_ls_goodness_of_fit_ref 1.035
_refine_ls_hydrogen_treatment constr
_refine_ls_matrix_type full
_refine_ls_number_parameters 419
_refine_ls_number_reflns 6997
_refine_ls_number_restraints 0
_refine_ls_restrained_S_all 1.035
_refine_ls_R_factor_all 0.0494
_refine_ls_R_factor_gt 0.0379
_refine_ls_shift/su_max 0.002
_refine_ls_shift/su_mean 0.000
_refine_ls_structure_factor_coef Fsqd
_refine_ls_weighting_details 'w=1/[\s^2^(Fo^2^)+(0.0594P)^2^+0.1436P] where P=(Fo^2^+2Fc^2^)/3'
_refine_ls_weighting_scheme calc
_refine_ls_wR_factor_gt 0.0962
_refine_ls_wR_factor_ref 0.1010
_reflns_Friedel_coverage 0.000
_reflns_number_gt 5764
_reflns_number_total 6997
_reflns_threshold_expression 'I > 2\s(I)'
_cod_data_source_file c9dt03327k2.cif
_cod_data_source_block Fe(4)OAc
_cod_depositor_comments 'Adding full bibliography for 7701052--7701059.cif.'
_cod_database_code 7701059
_shelx_shelxl_version_number 2014/7
_shelx_space_group_comment
;
The symmetry employed for this shelxl refinement is uniquely defined
by the following loop, which should always be used as a source of
symmetry information in preference to the above space-group names.
They are only intended as comments.
;
_shelx_estimated_absorpt_t_min 0.715
_shelx_estimated_absorpt_t_max 0.841
_oxdiff_exptl_absorpt_empirical_full_min 0.720
_oxdiff_exptl_absorpt_empirical_full_max 1.689
_oxdiff_exptl_absorpt_empirical_details
;
Empirical correction (ABSPACK) includes:
- Absorption correction using spherical harmonics
- Frame scaling
;

loop_
_space_group_symop_operation_xyz
'x, y, z'
'-x+1/2, y+1/2, -z+1/2'
'-x, -y, -z'
'x-1/2, -y-1/2, z-1/2'

loop_
_atom_site_label
_atom_site_type_symbol
_atom_site_fract_x
_atom_site_fract_y
_atom_site_fract_z
_atom_site_U_iso_or_equiv
_atom_site_adp_type
_atom_site_occupancy
_atom_site_site_symmetry_order
_atom_site_calc_flag
_atom_site_refinement_flags_posn
_atom_site_refinement_flags_adp
Fe1 Fe 0.33723(3) 0.43604(2) 0.61518(2) 0.02074(9) Uani 1 1 d . .
O1 O 0.46627(12) 0.37974(5) 0.60739(8) 0.0240(3) Uani 1 1 d . .
N1 N 0.21681(14) 0.38491(7) 0.51630(10) 0.0211(3) Uani 1 1 d . .
C1 C 0.45343(17) 0.32142(8) 0.59701(11) 0.0207(4) Uani 1 1 d . .
O2 O 0.44509(13) 0.49202(6) 0.67314(8) 0.0259(3) Uani 1 1 d . .
N2 N 0.32878(15) 0.49411(7) 0.51051(9) 0.0218(3) Uani 1 1 d . .
C2 C 0.52311(17) 0.28131(8) 0.65004(11) 0.0226(4) Uani 1 1 d . .
O3 O 0.24430(14) 0.40456(6) 0.72338(9) 0.0312(3) Uani 1 1 d . .
C3 C 0.50583(18) 0.22176(8) 0.63276(12) 0.0242(4) Uani 1 1 d . .
H3 H 0.5536 0.1944 0.6671 0.029 Uiso 1 1 calc R U
O4 O 0.15908(14) 0.47914(6) 0.65496(9) 0.0316(3) Uani 1 1 d . .
C4 C 0.42232(18) 0.19964(8) 0.56781(12) 0.0241(4) Uani 1 1 d . .
C5 C 0.35446(18) 0.24041(8) 0.51785(12) 0.0240(4) Uani 1 1 d . .
H5 H 0.2957 0.2270 0.4740 0.029 Uiso 1 1 calc R U
C6 C 0.37068(18) 0.30060(8) 0.53062(11) 0.0219(4) Uani 1 1 d . .
C7 C 0.61239(19) 0.30277(9) 0.72412(13) 0.0271(4) Uani 1 1 d . .
C8 C 0.5386(2) 0.33836(11) 0.79073(14) 0.0383(5) Uani 1 1 d . .
H8A H 0.4974 0.3720 0.7617 0.057 Uiso 1 1 calc R U
H8B H 0.5976 0.3525 0.8368 0.057 Uiso 1 1 calc R U
H8C H 0.4737 0.3134 0.8163 0.057 Uiso 1 1 calc R U
C9 C 0.7185(2) 0.34081(10) 0.68795(15) 0.0379(5) Uani 1 1 d . .
H9A H 0.7648 0.3183 0.6447 0.057 Uiso 1 1 calc R U
H9B H 0.7774 0.3525 0.7355 0.057 Uiso 1 1 calc R U
H9C H 0.6813 0.3759 0.6605 0.057 Uiso 1 1 calc R U
C10 C 0.6750(2) 0.25127(10) 0.77319(14) 0.0365(5) Uani 1 1 d . .
H10A H 0.6090 0.2264 0.7977 0.055 Uiso 1 1 calc R U
H10B H 0.7309 0.2664 0.8203 0.055 Uiso 1 1 calc R U
H10C H 0.7252 0.2281 0.7329 0.055 Uiso 1 1 calc R U
C11 C 0.4087(2) 0.13290(9) 0.55678(13) 0.0297(4) Uani 1 1 d . .
C12 C 0.3150(3) 0.11709(10) 0.48215(17) 0.0465(6) Uani 1 1 d . .
H12A H 0.2311 0.1336 0.4938 0.070 Uiso 1 1 calc R U
H12B H 0.3084 0.0743 0.4773 0.070 Uiso 1 1 calc R U
H12C H 0.3456 0.1333 0.4276 0.070 Uiso 1 1 calc R U
C13 C 0.3598(2) 0.10647(10) 0.64137(16) 0.0405(5) Uani 1 1 d . .
H13A H 0.4208 0.1147 0.6893 0.061 Uiso 1 1 calc R U
H13B H 0.3502 0.0639 0.6346 0.061 Uiso 1 1 calc R U
H13C H 0.2772 0.1239 0.6542 0.061 Uiso 1 1 calc R U
C14 C 0.5378(2) 0.10557(10) 0.53798(18) 0.0457(6) Uani 1 1 d . .
H14A H 0.5699 0.1222 0.4841 0.069 Uiso 1 1 calc R U
H14B H 0.5283 0.0630 0.5316 0.069 Uiso 1 1 calc R U
H14C H 0.5982 0.1141 0.5862 0.069 Uiso 1 1 calc R U
C15 C 0.30701(18) 0.34488(8) 0.47093(11) 0.0236(4) Uani 1 1 d . .
H15A H 0.3733 0.3689 0.4437 0.028 Uiso 1 1 calc R U
H15B H 0.2596 0.3238 0.4239 0.028 Uiso 1 1 calc R U
C16 C 0.10839(19) 0.35095(9) 0.55240(13) 0.0296(4) Uani 1 1 d . .
H16A H 0.0577 0.3775 0.5887 0.036 Uiso 1 1 calc R U
H16B H 0.1433 0.3195 0.5906 0.036 Uiso 1 1 calc R U
C17 C 0.0213(2) 0.32366(10) 0.48359(15) 0.0366(5) Uani 1 1 d . .
H17A H -0.0520 0.3052 0.5118 0.044 Uiso 1 1 calc R U
H17B H 0.0679 0.2925 0.4529 0.044 Uiso 1 1 calc R U
C18 C -0.0275(2) 0.36928(11) 0.41745(16) 0.0402(5) Uani 1 1 d . .
H18A H -0.0727 0.3490 0.3686 0.048 Uiso 1 1 calc R U
H18B H -0.0892 0.3955 0.4456 0.048 Uiso 1 1 calc R U
C19 C 0.0807(2) 0.40623(9) 0.38183(14) 0.0333(5) Uani 1 1 d . .
H19A H 0.1342 0.3816 0.3446 0.040 Uiso 1 1 calc R U
H19B H 0.0449 0.4386 0.3458 0.040 Uiso 1 1 calc R U
C20 C 0.16104(19) 0.43116(8) 0.45643(13) 0.0270(4) Uani 1 1 d . .
H20 H 0.1021 0.4550 0.4921 0.032 Uiso 1 1 calc R U
C21 C 0.2672(2) 0.47282(8) 0.42990(12) 0.0265(4) Uani 1 1 d . .
H21A H 0.3294 0.4518 0.3941 0.032 Uiso 1 1 calc R U
H21B H 0.2315 0.5060 0.3956 0.032 Uiso 1 1 calc R U
C22 C 0.34256(18) 0.54972(8) 0.52087(12) 0.0230(4) Uani 1 1 d . .
H22 H 0.3223 0.5736 0.4718 0.028 Uiso 1 1 calc R U
C23 C 0.38529(18) 0.57967(8) 0.59860(12) 0.0226(4) Uani 1 1 d . .
C24 C 0.43535(18) 0.54997(8) 0.67321(12) 0.0224(4) Uani 1 1 d . .
C25 C 0.47702(19) 0.58342(8) 0.74677(12) 0.0247(4) Uani 1 1 d . .
C26 C 0.45585(19) 0.64368(8) 0.74405(13) 0.0260(4) Uani 1 1 d . .
H26 H 0.4815 0.6661 0.7937 0.031 Uiso 1 1 calc R U
C27 C 0.39899(17) 0.67387(8) 0.67271(13) 0.0232(4) Uani 1 1 d . .
C28 C 0.36885(17) 0.64119(8) 0.59975(12) 0.0231(4) Uani 1 1 d . .
H28 H 0.3362 0.6604 0.5490 0.028 Uiso 1 1 calc R U
C29 C 0.36594(19) 0.73914(9) 0.68088(13) 0.0276(4) Uani 1 1 d . .
C30 C 0.2684(2) 0.74596(9) 0.75205(15) 0.0352(5) Uani 1 1 d . .
H30A H 0.1916 0.7236 0.7361 0.053 Uiso 1 1 calc R U
H30B H 0.2465 0.7875 0.7583 0.053 Uiso 1 1 calc R U
H30C H 0.3048 0.7311 0.8073 0.053 Uiso 1 1 calc R U
C31 C 0.3091(2) 0.76421(9) 0.59610(14) 0.0349(5) Uani 1 1 d . .
H31A H 0.3704 0.7599 0.5498 0.052 Uiso 1 1 calc R U
H31B H 0.2896 0.8059 0.6041 0.052 Uiso 1 1 calc R U
H31C H 0.2308 0.7429 0.5800 0.052 Uiso 1 1 calc R U
C32 C 0.4851(2) 0.77493(10) 0.70633(17) 0.0401(5) Uani 1 1 d . .
H32A H 0.5232 0.7593 0.7605 0.060 Uiso 1 1 calc R U
H32B H 0.4613 0.8161 0.7148 0.060 Uiso 1 1 calc R U
H32C H 0.5467 0.7722 0.6600 0.060 Uiso 1 1 calc R U
C33 C 0.5409(2) 0.55324(9) 0.82714(13) 0.0300(4) Uani 1 1 d . .
C34 C 0.5792(3) 0.59775(10) 0.89828(14) 0.0418(6) Uani 1 1 d . .
H34A H 0.6190 0.5771 0.9479 0.063 Uiso 1 1 calc R U
H34B H 0.5033 0.6186 0.9172 0.063 Uiso 1 1 calc R U
H34C H 0.6397 0.6260 0.8751 0.063 Uiso 1 1 calc R U
C35 C 0.6623(2) 0.52124(10) 0.80012(14) 0.0362(5) Uani 1 1 d . .
H35A H 0.7223 0.5497 0.7769 0.054 Uiso 1 1 calc R U
H35B H 0.6404 0.4920 0.7554 0.054 Uiso 1 1 calc R U
H35C H 0.7016 0.5016 0.8509 0.054 Uiso 1 1 calc R U
C36 C 0.4493(2) 0.50884(10) 0.86719(13) 0.0375(5) Uani 1 1 d . .
H36A H 0.4214 0.4803 0.8228 0.056 Uiso 1 1 calc R U
H36B H 0.3750 0.5296 0.8888 0.056 Uiso 1 1 calc R U
H36C H 0.4930 0.4883 0.9155 0.056 Uiso 1 1 calc R U
C37 C 0.1588(2) 0.44387(9) 0.71746(13) 0.0311(5) Uani 1 1 d . .
C38 C 0.0575(3) 0.44715(10) 0.78432(16) 0.0462(6) Uani 1 1 d . .
H38A H 0.0195 0.4865 0.7835 0.069 Uiso 1 1 calc R U
H38B H 0.0955 0.4392 0.8421 0.069 Uiso 1 1 calc R U
H38C H -0.0086 0.4179 0.7708 0.069 Uiso 1 1 calc R U

loop_
_atom_site_aniso_label
_atom_site_aniso_U_11
_atom_site_aniso_U_22
_atom_site_aniso_U_33
_atom_site_aniso_U_23
_atom_site_aniso_U_13
_atom_site_aniso_U_12
Fe1 0.02617(16) 0.01899(15) 0.01677(14) 0.00277(11) -0.00387(10) -0.00188(12)
O1 0.0254(7) 0.0211(6) 0.0250(7) 0.0015(5) -0.0064(5) -0.0011(5)
N1 0.0204(8) 0.0211(8) 0.0217(7) 0.0033(6) -0.0030(6) -0.0011(6)
C1 0.0208(9) 0.0220(9) 0.0193(9) 0.0021(7) -0.0001(7) -0.0007(7)
O2 0.0335(8) 0.0204(7) 0.0230(6) 0.0015(5) -0.0084(6) -0.0040(5)
N2 0.0262(8) 0.0226(8) 0.0164(7) 0.0022(6) -0.0042(6) -0.0026(6)
C2 0.0220(9) 0.0275(9) 0.0181(8) 0.0041(7) -0.0007(7) -0.0007(7)
O3 0.0396(9) 0.0275(7) 0.0264(7) 0.0053(6) 0.0020(6) -0.0034(6)
C3 0.0255(10) 0.0265(10) 0.0205(9) 0.0060(7) -0.0001(7) 0.0027(8)
O4 0.0423(9) 0.0276(7) 0.0252(7) 0.0025(6) 0.0043(6) 0.0010(6)
C4 0.0278(10) 0.0224(9) 0.0220(9) 0.0008(7) 0.0021(7) 0.0004(7)
C5 0.0280(10) 0.0256(9) 0.0183(8) -0.0007(7) -0.0019(7) -0.0005(8)
C6 0.0238(9) 0.0240(9) 0.0178(8) 0.0019(7) 0.0000(7) 0.0016(7)
C7 0.0272(10) 0.0296(10) 0.0239(9) 0.0069(8) -0.0068(8) -0.0033(8)
C8 0.0415(13) 0.0468(13) 0.0257(10) -0.0049(10) -0.0102(9) -0.0003(10)
C9 0.0299(11) 0.0437(13) 0.0393(12) 0.0145(10) -0.0107(9) -0.0096(9)
C10 0.0381(12) 0.0376(12) 0.0327(11) 0.0102(9) -0.0146(9) -0.0031(9)
C11 0.0374(11) 0.0223(10) 0.0292(10) 0.0008(8) -0.0002(9) 0.0004(8)
C12 0.0677(17) 0.0247(11) 0.0460(14) -0.0033(10) -0.0176(12) -0.0030(11)
C13 0.0529(15) 0.0257(11) 0.0432(13) 0.0055(9) 0.0047(11) -0.0033(10)
C14 0.0497(15) 0.0289(12) 0.0589(16) -0.0077(11) 0.0085(12) 0.0056(10)
C15 0.0296(10) 0.0227(9) 0.0182(8) 0.0010(7) -0.0040(7) -0.0009(8)
C16 0.0272(10) 0.0302(10) 0.0314(10) 0.0032(8) 0.0002(8) -0.0052(8)
C17 0.0309(11) 0.0401(12) 0.0388(12) -0.0029(10) 0.0014(9) -0.0090(9)
C18 0.0305(12) 0.0456(13) 0.0439(13) -0.0040(10) -0.0077(10) -0.0026(10)
C19 0.0345(12) 0.0331(11) 0.0316(11) -0.0006(9) -0.0100(9) 0.0027(9)
C20 0.0290(10) 0.0241(10) 0.0274(10) 0.0034(8) -0.0088(8) 0.0004(8)
C21 0.0376(11) 0.0225(9) 0.0188(9) 0.0031(7) -0.0085(8) -0.0040(8)
C22 0.0245(10) 0.0245(9) 0.0198(9) 0.0059(7) -0.0027(7) -0.0030(7)
C23 0.0225(9) 0.0224(9) 0.0227(9) 0.0020(7) 0.0000(7) -0.0038(7)
C24 0.0226(9) 0.0221(9) 0.0225(9) 0.0017(7) -0.0021(7) -0.0020(7)
C25 0.0276(10) 0.0247(9) 0.0216(9) -0.0003(7) -0.0009(7) -0.0009(8)
C26 0.0284(10) 0.0253(10) 0.0243(9) -0.0043(8) 0.0007(8) -0.0027(8)
C27 0.0203(9) 0.0220(9) 0.0276(9) 0.0003(7) 0.0035(7) -0.0035(7)
C28 0.0210(9) 0.0241(9) 0.0240(9) 0.0047(7) 0.0002(7) -0.0030(7)
C29 0.0263(10) 0.0231(9) 0.0335(10) -0.0012(8) 0.0020(8) -0.0022(8)
C30 0.0383(12) 0.0297(11) 0.0380(11) -0.0046(9) 0.0085(9) 0.0013(9)
C31 0.0385(12) 0.0248(10) 0.0415(12) 0.0052(9) 0.0042(10) 0.0016(9)
C32 0.0370(13) 0.0265(11) 0.0567(15) -0.0041(10) 0.0006(11) -0.0073(9)
C33 0.0369(12) 0.0325(11) 0.0202(9) -0.0007(8) -0.0068(8) -0.0008(9)
C34 0.0532(15) 0.0439(14) 0.0273(11) -0.0037(10) -0.0138(10) -0.0003(11)
C35 0.0365(12) 0.0450(13) 0.0264(10) 0.0024(9) -0.0092(9) 0.0046(10)
C36 0.0485(14) 0.0407(12) 0.0230(10) 0.0063(9) -0.0033(9) -0.0015(10)
C37 0.0428(12) 0.0252(10) 0.0255(10) -0.0044(8) 0.0029(9) -0.0076(9)
C38 0.0638(17) 0.0330(12) 0.0431(14) -0.0008(10) 0.0237(12) -0.0025(11)

loop_
_atom_type_symbol
_atom_type_description
_atom_type_scat_dispersion_real
_atom_type_scat_dispersion_imag
_atom_type_scat_source
C C 0.0181 0.0091 'International Tables Vol C Tables 4.2.6.8 and 6.1.1.4'
H H 0.0000 0.0000 'International Tables Vol C Tables 4.2.6.8 and 6.1.1.4'
Fe Fe -1.1336 3.1974 'International Tables Vol C Tables 4.2.6.8 and 6.1.1.4'
N N 0.0311 0.0180 'International Tables Vol C Tables 4.2.6.8 and 6.1.1.4'
O O 0.0492 0.0322 'International Tables Vol C Tables 4.2.6.8 and 6.1.1.4'

loop_
_geom_angle_atom_site_label_1
_geom_angle_atom_site_label_2
_geom_angle_atom_site_label_3
_geom_angle
O1 Fe1 O2 93.83(6)
O1 Fe1 O3 100.01(6)
O2 Fe1 O3 98.26(6)
O1 Fe1 N2 113.50(6)
O2 Fe1 N2 86.95(6)
O3 Fe1 N2 145.71(6)
O1 Fe1 O4 160.09(6)
O2 Fe1 O4 93.99(6)
O3 Fe1 O4 60.72(5)
N2 Fe1 O4 85.19(6)
O1 Fe1 N1 89.73(6)
O2 Fe1 N1 165.13(6)
O3 Fe1 N1 95.33(6)
N2 Fe1 N1 78.40(6)
O4 Fe1 N1 87.37(6)
C1 O1 Fe1 127.88(12)
C16 N1 C15 110.91(15)
C16 N1 C20 107.57(15)
C15 N1 C20 112.32(14)
C16 N1 Fe1 115.56(12)
C15 N1 Fe1 106.01(10)
C20 N1 Fe1 104.39(10)
O1 C1 C6 118.57(16)
O1 C1 C2 121.47(16)
C6 C1 C2 119.95(17)
C24 O2 Fe1 128.45(12)
C22 N2 C21 118.51(15)
C22 N2 Fe1 121.91(12)
C21 N2 Fe1 116.82(11)
C3 C2 C1 117.22(17)
C3 C2 C7 121.69(16)
C1 C2 C7 121.09(17)
C37 O3 Fe1 92.78(12)
C2 C3 C4 124.09(17)
C2 C3 H3 118.0
C4 C3 H3 118.0
C37 O4 Fe1 87.15(13)
C5 C4 C3 116.93(17)
C5 C4 C11 123.82(17)
C3 C4 C11 119.24(17)
C4 C5 C6 121.42(17)
C4 C5 H5 119.3
C6 C5 H5 119.3
C5 C6 C1 120.35(17)
C5 C6 C15 121.50(16)
C1 C6 C15 118.05(16)
C9 C7 C10 107.81(17)
C9 C7 C2 110.27(16)
C10 C7 C2 111.42(16)
C9 C7 C8 109.42(18)
C10 C7 C8 107.10(17)
C2 C7 C8 110.72(16)
C7 C8 H8A 109.5
C7 C8 H8B 109.5
H8A C8 H8B 109.5
C7 C8 H8C 109.5
H8A C8 H8C 109.5
H8B C8 H8C 109.5
C7 C9 H9A 109.5
C7 C9 H9B 109.5
H9A C9 H9B 109.5
C7 C9 H9C 109.5
H9A C9 H9C 109.5
H9B C9 H9C 109.5
C7 C10 H10A 109.5
C7 C10 H10B 109.5
H10A C10 H10B 109.5
C7 C10 H10C 109.5
H10A C10 H10C 109.5
H10B C10 H10C 109.5
C14 C11 C12 108.4(2)
C14 C11 C4 110.09(18)
C12 C11 C4 111.79(17)
C14 C11 C13 108.85(19)
C12 C11 C13 108.55(19)
C4 C11 C13 109.08(17)
C11 C12 H12A 109.5
C11 C12 H12B 109.5
H12A C12 H12B 109.5
C11 C12 H12C 109.5
H12A C12 H12C 109.5
H12B C12 H12C 109.5
C11 C13 H13A 109.5
C11 C13 H13B 109.5
H13A C13 H13B 109.5
C11 C13 H13C 109.5
H13A C13 H13C 109.5
H13B C13 H13C 109.5
C11 C14 H14A 109.5
C11 C14 H14B 109.5
H14A C14 H14B 109.5
C11 C14 H14C 109.5
H14A C14 H14C 109.5
H14B C14 H14C 109.5
N1 C15 C6 113.46(14)
N1 C15 H15A 108.9
C6 C15 H15A 108.9
N1 C15 H15B 108.9
C6 C15 H15B 108.9
H15A C15 H15B 107.7
N1 C16 C17 113.83(17)
N1 C16 H16A 108.8
C17 C16 H16A 108.8
N1 C16 H16B 108.8
C17 C16 H16B 108.8
H16A C16 H16B 107.7
C16 C17 C18 111.65(18)
C16 C17 H17A 109.3
C18 C17 H17A 109.3
C16 C17 H17B 109.3
C18 C17 H17B 109.3
H17A C17 H17B 108.0
C19 C18 C17 111.95(18)
C19 C18 H18A 109.2
C17 C18 H18A 109.2
C19 C18 H18B 109.2
C17 C18 H18B 109.2
H18A C18 H18B 107.9
C20 C19 C18 109.78(18)
C20 C19 H19A 109.7
C18 C19 H19A 109.7
C20 C19 H19B 109.7
C18 C19 H19B 109.7
H19A C19 H19B 108.2
N1 C20 C19 113.45(16)
N1 C20 C21 108.90(15)
C19 C20 C21 115.15(17)
N1 C20 H20 106.2
C19 C20 H20 106.2
C21 C20 H20 106.2
N2 C21 C20 106.66(15)
N2 C21 H21A 110.4
C20 C21 H21A 110.4
N2 C21 H21B 110.4
C20 C21 H21B 110.4
H21A C21 H21B 108.6
N2 C22 C23 127.08(17)
N2 C22 H22 116.5
C23 C22 H22 116.5
C28 C23 C24 120.36(17)
C28 C23 C22 116.53(17)
C24 C23 C22 123.02(17)
O2 C24 C23 120.09(17)
O2 C24 C25 120.88(16)
C23 C24 C25 119.02(17)
C26 C25 C24 117.39(17)
C26 C25 C33 121.80(17)
C24 C25 C33 120.80(17)
C25 C26 C27 124.58(18)
C25 C26 H26 117.7
C27 C26 H26 117.7
C28 C27 C26 116.83(17)
C28 C27 C29 123.03(18)
C26 C27 C29 120.02(17)
C27 C28 C23 121.49(17)
C27 C28 H28 119.3
C23 C28 H28 119.3
C31 C29 C30 108.64(17)
C31 C29 C27 112.10(17)
C30 C29 C27 108.40(16)
C31 C29 C32 108.24(17)
C30 C29 C32 108.84(18)
C27 C29 C32 110.56(17)
C29 C30 H30A 109.5
C29 C30 H30B 109.5
H30A C30 H30B 109.5
C29 C30 H30C 109.5
H30A C30 H30C 109.5
H30B C30 H30C 109.5
C29 C31 H31A 109.5
C29 C31 H31B 109.5
H31A C31 H31B 109.5
C29 C31 H31C 109.5
H31A C31 H31C 109.5
H31B C31 H31C 109.5
C29 C32 H32A 109.5
C29 C32 H32B 109.5
H32A C32 H32B 109.5
C29 C32 H32C 109.5
H32A C32 H32C 109.5
H32B C32 H32C 109.5
C34 C33 C35 107.71(18)
C34 C33 C36 107.59(18)
C35 C33 C36 109.36(18)
C34 C33 C25 111.88(17)
C35 C33 C25 109.71(17)
C36 C33 C25 110.51(17)
C33 C34 H34A 109.5
C33 C34 H34B 109.5
H34A C34 H34B 109.5
C33 C34 H34C 109.5
H34A C34 H34C 109.5
H34B C34 H34C 109.5
C33 C35 H35A 109.5
C33 C35 H35B 109.5
H35A C35 H35B 109.5
C33 C35 H35C 109.5
H35A C35 H35C 109.5
H35B C35 H35C 109.5
C33 C36 H36A 109.5
C33 C36 H36B 109.5
H36A C36 H36B 109.5
C33 C36 H36C 109.5
H36A C36 H36C 109.5
H36B C36 H36C 109.5
O4 C37 O3 119.2(2)
O4 C37 C38 120.7(2)
O3 C37 C38 120.02(19)
C37 C38 H38A 109.5
C37 C38 H38B 109.5
H38A C38 H38B 109.5
C37 C38 H38C 109.5
H38A C38 H38C 109.5
H38B C38 H38C 109.5

loop_
_geom_bond_atom_site_label_1
_geom_bond_atom_site_label_2
_geom_bond_distance
Fe1 O1 1.8729(13)
Fe1 O2 1.9081(13)
Fe1 O3 2.0826(14)
Fe1 N2 2.0828(15)
Fe1 O4 2.2168(15)
Fe1 N1 2.2690(15)
O1 C1 1.344(2)
N1 C16 1.498(2)
N1 C15 1.503(2)
N1 C20 1.506(2)
C1 C6 1.403(2)
C1 C2 1.414(2)
O2 C24 1.324(2)
N2 C22 1.284(2)
N2 C21 1.463(2)
C2 C3 1.393(3)
C2 C7 1.533(3)
O3 C37 1.270(3)
C3 C4 1.402(3)
C3 H3 0.9500
O4 C37 1.253(2)
C4 C5 1.388(3)
C4 C11 1.536(3)
C5 C6 1.395(3)
C5 H5 0.9500
C6 C15 1.506(2)
C7 C9 1.530(3)
C7 C10 1.532(3)
C7 C8 1.535(3)
C8 H8A 0.9800
C8 H8B 0.9800
C8 H8C 0.9800
C9 H9A 0.9800
C9 H9B 0.9800
C9 H9C 0.9800
C10 H10A 0.9800
C10 H10B 0.9800
C10 H10C 0.9800
C11 C14 1.529(3)
C11 C12 1.531(3)
C11 C13 1.536(3)
C12 H12A 0.9800
C12 H12B 0.9800
C12 H12C 0.9800
C13 H13A 0.9800
C13 H13B 0.9800
C13 H13C 0.9800
C14 H14A 0.9800
C14 H14B 0.9800
C14 H14C 0.9800
C15 H15A 0.9900
C15 H15B 0.9900
C16 C17 1.511(3)
C16 H16A 0.9900
C16 H16B 0.9900
C17 C18 1.531(3)
C17 H17A 0.9900
C17 H17B 0.9900
C18 C19 1.530(3)
C18 H18A 0.9900
C18 H18B 0.9900
C19 C20 1.513(3)
C19 H19A 0.9900
C19 H19B 0.9900
C20 C21 1.530(3)
C20 H20 1.0000
C21 H21A 0.9900
C21 H21B 0.9900
C22 C23 1.436(3)
C22 H22 0.9500
C23 C28 1.412(3)
C23 C24 1.419(3)
C24 C25 1.421(3)
C25 C26 1.391(3)
C25 C33 1.548(3)
C26 C27 1.411(3)
C26 H26 0.9500
C27 C28 1.375(3)
C27 C29 1.533(3)
C28 H28 0.9500
C29 C31 1.527(3)
C29 C30 1.530(3)
C29 C32 1.534(3)
C30 H30A 0.9800
C30 H30B 0.9800
C30 H30C 0.9800
C31 H31A 0.9800
C31 H31B 0.9800
C31 H31C 0.9800
C32 H32A 0.9800
C32 H32B 0.9800
C32 H32C 0.9800
C33 C34 1.536(3)
C33 C35 1.538(3)
C33 C36 1.538(3)
C34 H34A 0.9800
C34 H34B 0.9800
C34 H34C 0.9800
C35 H35A 0.9800
C35 H35B 0.9800
C35 H35C 0.9800
C36 H36A 0.9800
C36 H36B 0.9800
C36 H36C 0.9800
C37 C38 1.505(3)
C38 H38A 0.9800
C38 H38B 0.9800
C38 H38C 0.9800
